data_7047155
loop_
_publ_author_name
'Kuhlmann, Lisa'
'Methling, Rafael'
'Simon, Jasmin'
'Neumann, Beate'
'Stammler, Hans-Georg'
'Strassert, Cristian A.'
'Mitzel, Norbert W.'

_publ_section_title
;
 Fluorescent phenoxy benzoxazole complexes of zirconium and hafnium:
 synthesis, structure and photo-physical behaviour.
;
_journal_issue 32
_journal_name_full 'Dalton transactions (Cambridge, England : 2003)'
_journal_page_first 11245
_journal_page_last 11252
_journal_paper_doi 10.1039/c8dt01757c
_journal_volume 47
_journal_year 2018
_chemical_formula_moiety 'C40 H34 N2 O6 Zr'
_chemical_formula_sum 'C40 H34 N2 O6 Zr'
_chemical_formula_weight 729.91
_space_group_crystal_system monoclinic
_space_group_IT_number 15
_space_group_name_Hall '-C 2yc'
_space_group_name_H-M_alt 'C 1 2/c 1'
_symmetry_space_group_name_Hall '-C 2yc'
_symmetry_space_group_name_H-M 'C 1 2/c 1'
_atom_sites_solution_hydrogens geom
_atom_sites_solution_primary direct
_audit_creation_date 2016-02-05
_audit_creation_method
;
  Olex2 1.2-ac2
  (compiled 2012.03.27 svn.r2268, GUI svn.r4156)
;
_audit_update_record
;
2018-01-11 deposited with the CCDC.
2018-07-26 downloaded from the CCDC.
;
_cell_angle_alpha 90
_cell_angle_beta 94.3075(13)
_cell_angle_gamma 90
_cell_formula_units_Z 12
_cell_length_a 21.4580(3)
_cell_length_b 18.0852(2)
_cell_length_c 25.5064(4)
_cell_measurement_reflns_used 108020
_cell_measurement_temperature 100.0(2)
_cell_measurement_theta_max 30.0570
_cell_measurement_theta_min 1.6390
_cell_volume 9870.4(2)
_computing_cell_refinement 'CrysAlisPro 1.171.38.41 (Rigaku OD, 2015)'
_computing_data_collection 'CrysAlisPro 1.171.38.41 (Rigaku OD, 2015)'
_computing_data_reduction 'CrysAlisPro 1.171.38.41 (Rigaku OD, 2015)'
_computing_molecular_graphics
;
O. V. Dolomanov, L. J. Bourhis, R. J. Gildea, J. A. K. Howard and H. Puschmann,
OLEX2: a complete structure solution, refinement and analysis program.
J. Appl. Cryst. (2009). 42, 339-341.
;
_computing_publication_material
;
O. V. Dolomanov, L. J. Bourhis, R. J. Gildea, J. A. K. Howard and H. Puschmann,
OLEX2: a complete structure solution, refinement and analysis program.
J. Appl. Cryst. (2009). 42, 339-341.
;
_computing_structure_refinement
;
SHELXL, G.M. Sheldrick, Acta Cryst.
(2008). A64, 112-122
;
_computing_structure_solution
;
SHELXS, G.M. Sheldrick, Acta Cryst.
(2008). A64, 112-122
;
_diffrn_ambient_environment air
_diffrn_ambient_temperature 100.0(2)
_diffrn_detector 'CCD plate'
_diffrn_detector_area_resol_mean 8.0951
_diffrn_detector_type Eos
_diffrn_measured_fraction_theta_full 0.9998
_diffrn_measured_fraction_theta_max 0.9991
_diffrn_measurement_details
;
List of Runs (angles in degrees, time in seconds):

  # Type    Start    End  Width  t~exp~   \w     \q     \k     \f   Frames
#--------------------------------------------------------------------------
  1  \w     -4.00  92.90   0.30    5.00    --   25.03  77.00 -30.00  323
  2  \w    -44.00  52.90   0.30    5.00    --   25.03 -77.00 -90.00  323
  3  \w    -43.00  44.00   0.30    5.00    --   25.03 -57.00  60.00  290
  4  \w     -4.00  92.90   0.30    5.00    --   25.03  77.00-150.00  323
  5  \w      7.00  91.90   0.30    5.00    --   25.03  57.00  90.00  283
  6  \w    -20.00  64.90   0.30    5.00    --   25.03 -99.00-180.00  283
  7  \w    -20.00  64.90   0.30    5.00    --   25.03 -99.00  30.00  283
  8  \w      7.00  91.90   0.30    5.00    --   25.03  57.00 120.00  283
  9  \w      3.00  96.00   0.30    5.00    --   25.03  38.00 -30.00  310
 10  \w    -46.00  47.00   0.30    5.00    --   25.03 -38.00-180.00  310
 11  \w    -47.00  61.90   0.30    5.00    --   25.03 -19.00 -60.00  363
 12  \w    -95.00  46.90   0.30    5.00    --  -23.50   0.00-180.00  473
 13  \w    -45.00   6.00   0.30    5.00    --  -23.50 -80.00 -21.00  170
 14  \w    -95.00  46.90   0.30    5.00    --  -23.50   0.00-120.00  473
 15  \w    -95.00  46.90   0.30    5.00    --  -23.50   0.00-150.00  473
 16  \w      7.00  91.90   0.30    5.00    --   25.03  57.00 -90.00  283
 17  \w      7.00  91.90   0.30    5.00    --   25.03  57.00-180.00  283
 18  \w    -20.00  64.90   0.30    5.00    --   25.03 -99.00  90.00  283
 19  \w    -20.00  64.90   0.30    5.00    --   25.03 -99.00 -90.00  283
 20  \w     -4.00  44.00   0.30    5.00    --   25.03  80.00 102.00  160
 21  \w    -95.00 -86.30   0.30    5.00    --  -23.50   0.00 -60.00   29
;
_diffrn_measurement_device 'four-circle diffractometer'
_diffrn_measurement_device_type 'SuperNova, Single source at offset, Eos'
_diffrn_measurement_method '\w scans'
_diffrn_orient_matrix_type 'CrysAlisPro convention (1999,Acta A55,543-557)'
_diffrn_orient_matrix_UB_11 0.0066161000
_diffrn_orient_matrix_UB_12 -0.0282051000
_diffrn_orient_matrix_UB_13 -0.0180831000
_diffrn_orient_matrix_UB_21 0.0146255000
_diffrn_orient_matrix_UB_22 0.0263729000
_diffrn_orient_matrix_UB_23 -0.0155832000
_diffrn_orient_matrix_UB_31 0.0289840000
_diffrn_orient_matrix_UB_32 -0.0068539000
_diffrn_orient_matrix_UB_33 0.0143757000
_diffrn_radiation_monochromator mirror
_diffrn_radiation_probe x-ray
_diffrn_radiation_type 'Mo K\a'
_diffrn_radiation_wavelength 0.71073
_diffrn_reflns_av_R_equivalents 0.0383
_diffrn_reflns_av_unetI/netI 0.0156
_diffrn_reflns_Laue_measured_fraction_full 0.998
_diffrn_reflns_Laue_measured_fraction_max 0.999
_diffrn_reflns_limit_h_max 30
_diffrn_reflns_limit_h_min -30
_diffrn_reflns_limit_k_max 25
_diffrn_reflns_limit_k_min -25
_diffrn_reflns_limit_l_max 35
_diffrn_reflns_limit_l_min -35
_diffrn_reflns_number 225130
_diffrn_reflns_point_group_measured_fraction_full 0.998
_diffrn_reflns_point_group_measured_fraction_max 0.999
_diffrn_reflns_theta_full 25.242
_diffrn_reflns_theta_max 30.079
_diffrn_reflns_theta_min 1.474
_diffrn_source 'micro-focus sealed X-ray tube'
_diffrn_source_type 'SuperNova (Mo) X-ray Source'
_exptl_absorpt_coefficient_mu 0.387
_exptl_absorpt_correction_T_max 0.936
_exptl_absorpt_correction_T_min 0.891
_exptl_absorpt_correction_type gaussian
_exptl_absorpt_process_details
;
CrysAlisPro 1.171.38.41 (Rigaku Oxford Diffraction, 2015)
Numerical absorption correction based on gaussian integration over
            a multifaceted crystal model
Empirical absorption correction using spherical harmonics,
 implemented in SCALE3 ABSPACK scaling algorithm.
;
_exptl_crystal_colour 'clear colourless'
_exptl_crystal_density_diffrn 1.474
_exptl_crystal_description fragment
_exptl_crystal_F_000 4512
_exptl_crystal_size_max 0.407
_exptl_crystal_size_mid 0.358
_exptl_crystal_size_min 0.197
_refine_diff_density_max 1.077
_refine_diff_density_min -0.757
_refine_diff_density_rms 0.060
_refine_ls_extinction_method none
_refine_ls_goodness_of_fit_ref 1.099
_refine_ls_hydrogen_treatment constr
_refine_ls_matrix_type full
_refine_ls_number_parameters 701
_refine_ls_number_reflns 14476
_refine_ls_number_restraints 0
_refine_ls_restrained_S_all 1.099
_refine_ls_R_factor_all 0.0335
_refine_ls_R_factor_gt 0.0317
_refine_ls_shift/su_max 0.005
_refine_ls_shift/su_mean 0.000
_refine_ls_structure_factor_coef Fsqd
_refine_ls_weighting_details
;
 w=1/[\s^2^(Fo^2^)+(0.0352P)^2^+12.9089P]
 where P=(Fo^2^+2Fc^2^)/3
;
_refine_ls_weighting_scheme calc
_refine_ls_wR_factor_gt 0.0829
_refine_ls_wR_factor_ref 0.0840
_reflns_Friedel_coverage 0.000
_reflns_number_gt 13758
_reflns_number_total 14476
_reflns_threshold_expression 'I > 2\s(I)'
_cod_data_source_file c8dt01757c2.cif
_cod_data_source_block compound2
_cod_depositor_comments 'Adding full bibliography for 7047149--7047158.cif.'
_cod_database_code 7047155
_chemical_oxdiff_formula 'C40 H34 N2 O6 Zr'
_reflns_odcompleteness_completeness 99.98
_reflns_odcompleteness_iscentric 1
_reflns_odcompleteness_theta 26.32
_olex2_date_sample_data_collection 2016-02-04
_olex2_submission_special_instructions 'No special instructions were received'
_oxdiff_exptl_absorpt_empirical_details
;
Empirical correction (ABSPACK) includes:
- Absorption correction using spherical harmonics
- Frame scaling
- Detector area scaling
;
_oxdiff_exptl_absorpt_empirical_full_max 1.296
_oxdiff_exptl_absorpt_empirical_full_min 0.767
_shelx_space_group_comment
;
The symmetry employed for this shelxl refinement is uniquely defined
by the following loop, which should always be used as a source of
symmetry information in preference to the above space-group names.
They are only intended as comments.
;
_shelxl_version_number 2013-2

loop_
_space_group_symop_operation_xyz
'x, y, z'
'-x, y, -z+1/2'
'x+1/2, y+1/2, z'
'-x+1/2, y+1/2, -z+1/2'
'-x, -y, -z'
'x, -y, z-1/2'
'-x+1/2, -y+1/2, -z'
'x+1/2, -y+1/2, z-1/2'

loop_
_atom_site_label
_atom_site_type_symbol
_atom_site_fract_x
_atom_site_fract_y
_atom_site_fract_z
_atom_site_U_iso_or_equiv
_atom_site_adp_type
_atom_site_occupancy
_atom_site_site_symmetry_order
_atom_site_calc_flag
_atom_site_refinement_flags_posn
_atom_site_refinement_flags_adp
_atom_site_refinement_flags_occupancy
_atom_site_disorder_assembly
_atom_site_disorder_group
Zr1 Zr 0.16174(2) 0.62229(2) 0.56493(2) 0.01718(4) Uani 1 1 d . . . . .
O1 O 0.14099(5) 0.60115(5) 0.64145(4) 0.02182(19) Uani 1 1 d . . . . .
O2 O 0.27251(4) 0.43441(5) 0.64466(4) 0.01903(18) Uani 1 1 d . . . . .
O3 O 0.18509(4) 0.57713(5) 0.49490(4) 0.01880(18) Uani 1 1 d . . . . .
O4 O 0.06280(4) 0.40623(5) 0.52250(4) 0.01728(17) Uani 1 1 d . . . . .
O5 O 0.22688(5) 0.69603(6) 0.57376(5) 0.0288(2) Uani 1 1 d . . . . .
O6 O 0.08988(5) 0.68415(5) 0.54595(4) 0.02272(19) Uani 1 1 d . . . . .
N1 N 0.23308(5) 0.53013(6) 0.59730(4) 0.01695(19) Uani 1 1 d . . . . .
N2 N 0.09667(5) 0.51770(6) 0.55002(4) 0.01590(19) Uani 1 1 d . . . . .
C1 C 0.13511(6) 0.54192(8) 0.67071(5) 0.0207(2) Uani 1 1 d . . . . .
C2 C 0.09210(7) 0.54550(9) 0.71079(6) 0.0264(3) Uani 1 1 d . . . . .
H2 H 0.0696 0.5888 0.7151 0.032 Uiso 1 1 calc R U . . .
C3 C 0.08343(7) 0.48689(10) 0.74264(6) 0.0301(3) Uani 1 1 d . . . . .
H3 H 0.0565 0.4915 0.7693 0.036 Uiso 1 1 calc R U . . .
C4 C 0.11455(7) 0.41884(10) 0.73615(6) 0.0276(3) Uani 1 1 d . . . . .
C5 C 0.10193(8) 0.35660(11) 0.76756(6) 0.0364(4) Uani 1 1 d . . . . .
H5 H 0.0740 0.3613 0.7935 0.044 Uiso 1 1 calc R U . . .
C6 C 0.12993(9) 0.29002(11) 0.76042(7) 0.0393(4) Uani 1 1 d . . . . .
H6 H 0.1216 0.2499 0.7816 0.047 Uiso 1 1 calc R U . . .
C7 C 0.17151(9) 0.28281(10) 0.72080(7) 0.0363(4) Uani 1 1 d . . . . .
H7 H 0.1897 0.2371 0.7151 0.044 Uiso 1 1 calc R U . . .
C8 C 0.18577(8) 0.34226(9) 0.69022(6) 0.0285(3) Uani 1 1 d . . . . .
H8 H 0.2139 0.3362 0.6645 0.034 Uiso 1 1 calc R U . . .
C9 C 0.15833(6) 0.41253(8) 0.69715(5) 0.0225(3) Uani 1 1 d . . . . .
C10 C 0.17053(6) 0.47709(8) 0.66608(5) 0.0189(2) Uani 1 1 d . . . . .
C11 C 0.22324(6) 0.48156(7) 0.63409(5) 0.0171(2) Uani 1 1 d . . . . .
C12 C 0.31719(6) 0.45617(7) 0.61161(5) 0.0176(2) Uani 1 1 d . . . . .
C13 C 0.37541(6) 0.42531(8) 0.60700(6) 0.0216(2) Uani 1 1 d . . . . .
H13 H 0.3901 0.3853 0.6272 0.026 Uiso 1 1 calc R U . . .
C14 C 0.41037(6) 0.45880(8) 0.56974(6) 0.0224(3) Uani 1 1 d . . . . .
H14 H 0.4497 0.4401 0.5643 0.027 Uiso 1 1 calc R U . . .
C15 C 0.38798(6) 0.51979(8) 0.54023(6) 0.0220(3) Uani 1 1 d . . . . .
H15 H 0.4132 0.5410 0.5162 0.026 Uiso 1 1 calc R U . . .
C16 C 0.32909(6) 0.54966(8) 0.54579(5) 0.0205(2) Uani 1 1 d . . . . .
H16 H 0.3143 0.5902 0.5261 0.025 Uiso 1 1 calc R U . . .
C17 C 0.29338(6) 0.51571(7) 0.58227(5) 0.0169(2) Uani 1 1 d . . . . .
C18 C 0.19316(6) 0.51075(7) 0.47519(5) 0.0170(2) Uani 1 1 d . . . . .
C19 C 0.23639(6) 0.50484(8) 0.43554(5) 0.0215(2) Uani 1 1 d . . . . .
H19 H 0.2568 0.5470 0.4249 0.026 Uiso 1 1 calc R U . . .
C20 C 0.24821(6) 0.43880(8) 0.41303(5) 0.0222(3) Uani 1 1 d . . . . .
H20 H 0.2753 0.4369 0.3863 0.027 Uiso 1 1 calc R U . . .
C21 C 0.21989(6) 0.37244(8) 0.42953(5) 0.0195(2) Uani 1 1 d . . . . .
C22 C 0.23701(7) 0.30368(8) 0.40856(6) 0.0251(3) Uani 1 1 d . . . . .
H22 H 0.2658 0.3024 0.3831 0.030 Uiso 1 1 calc R U . . .
C23 C 0.21191(7) 0.23900(8) 0.42507(6) 0.0286(3) Uani 1 1 d . . . . .
H23 H 0.2239 0.1940 0.4114 0.034 Uiso 1 1 calc R U . . .
C24 C 0.16777(7) 0.24144(8) 0.46298(6) 0.0268(3) Uani 1 1 d . . . . .
H24 H 0.1504 0.1976 0.4742 0.032 Uiso 1 1 calc R U . . .
C25 C 0.14975(7) 0.30773(7) 0.48375(5) 0.0217(2) Uani 1 1 d . . . . .
H25 H 0.1203 0.3078 0.5087 0.026 Uiso 1 1 calc R U . . .
C26 C 0.17509(6) 0.37592(7) 0.46801(5) 0.0167(2) Uani 1 1 d . . . . .
C27 C 0.16024(6) 0.44738(7) 0.48964(5) 0.0152(2) Uani 1 1 d . . . . .
C28 C 0.10852(6) 0.45891(7) 0.52202(5) 0.0147(2) Uani 1 1 d . . . . .
C29 C 0.01851(6) 0.43517(7) 0.55338(5) 0.0159(2) Uani 1 1 d . . . . .
C30 C -0.03636(6) 0.40247(7) 0.56651(5) 0.0199(2) Uani 1 1 d . . . . .
H30 H -0.0485 0.3555 0.5549 0.024 Uiso 1 1 calc R U . . .
C31 C -0.07213(6) 0.44505(8) 0.59842(5) 0.0198(2) Uani 1 1 d . . . . .
H31 H -0.1092 0.4256 0.6093 0.024 Uiso 1 1 calc R U . . .
C32 C -0.05389(6) 0.51634(7) 0.61460(5) 0.0195(2) Uani 1 1 d . . . . .
H32 H -0.0796 0.5434 0.6352 0.023 Uiso 1 1 calc R U . . .
C33 C 0.00166(6) 0.54764(7) 0.60073(5) 0.0194(2) Uani 1 1 d . . . . .
H33 H 0.0137 0.5950 0.6115 0.023 Uiso 1 1 calc R U . . .
C34 C 0.03853(6) 0.50453(7) 0.56993(5) 0.0154(2) Uani 1 1 d . . . . .
C35 C 0.04076(7) 0.73545(8) 0.54888(6) 0.0248(3) Uani 1 1 d . . . . .
H35 H 0.0011 0.7103 0.5393 0.030 Uiso 1 1 calc R U . . .
C36 C 0.03978(9) 0.76426(9) 0.60456(7) 0.0375(4) Uani 1 1 d . . . . .
H36A H 0.0364 0.7235 0.6283 0.056 Uiso 1 1 calc R U . . .
H36B H 0.0046 0.7966 0.6069 0.056 Uiso 1 1 calc R U . . .
H36C H 0.0777 0.7910 0.6138 0.056 Uiso 1 1 calc R U . . .
C37 C 0.04839(9) 0.79824(9) 0.51053(7) 0.0357(4) Uani 1 1 d . . . . .
H37A H 0.0878 0.8223 0.5188 0.054 Uiso 1 1 calc R U . . .
H37B H 0.0151 0.8332 0.5131 0.054 Uiso 1 1 calc R U . . .
H37C H 0.0471 0.7790 0.4754 0.054 Uiso 1 1 calc R U . . .
C38 C 0.26056(9) 0.76330(9) 0.58022(7) 0.0273(4) Uani 0.894(4) 1 d . . P A 1
H38 H 0.2491 0.7952 0.5500 0.033 Uiso 0.894(4) 1 calc R U P A 1
C39 C 0.32884(15) 0.74859(19) 0.58203(17) 0.0524(9) Uani 0.894(4) 1 d . . P A 1
H39A H 0.3404 0.7154 0.6105 0.079 Uiso 0.894(4) 1 calc R U P A 1
H39B H 0.3513 0.7942 0.5873 0.079 Uiso 0.894(4) 1 calc R U P A 1
H39C H 0.3389 0.7266 0.5495 0.079 Uiso 0.894(4) 1 calc R U P A 1
C38B C 0.2672(7) 0.7436(8) 0.6110(6) 0.0273(4) Uani 0.106(4) 1 d . . P A 2
H38B H 0.2664 0.7124 0.6424 0.033 Uiso 0.106(4) 1 calc R U P A 2
C39B C 0.3356(12) 0.7278(12) 0.5982(9) 0.026(4) Uani 0.106(4) 1 d . . P A 2
H39D H 0.3498 0.6829 0.6152 0.039 Uiso 0.106(4) 1 calc R U P A 2
H39E H 0.3619 0.7681 0.6107 0.039 Uiso 0.106(4) 1 calc R U P A 2
H39F H 0.3373 0.7228 0.5609 0.039 Uiso 0.106(4) 1 calc R U P A 2
C40 C 0.24238(9) 0.80137(10) 0.62917(8) 0.0393(4) Uani 1 1 d . . . . .
H40A H 0.1983 0.8115 0.6260 0.059 Uiso 0.894(4) 1 calc R U P A 1
H40B H 0.2650 0.8470 0.6337 0.059 Uiso 0.894(4) 1 calc R U P A 1
H40C H 0.2521 0.7700 0.6590 0.059 Uiso 0.894(4) 1 calc R U P A 1
H40D H 0.2285 0.8334 0.6006 0.059 Uiso 0.106(4) 1 calc R U P A 2
H40E H 0.2726 0.8268 0.6523 0.059 Uiso 0.106(4) 1 calc R U P A 2
H40F H 0.2073 0.7874 0.6483 0.059 Uiso 0.106(4) 1 calc R U P A 2
Zr2 Zr 0.5000 0.38556(2) 0.7500 0.02443(5) Uani 1 2 d S T P B .
O7 O 0.52156(5) 0.41867(6) 0.67569(5) 0.0258(2) Uani 1 1 d . . . . .
O8 O 0.39922(4) 0.59201(5) 0.68926(4) 0.01973(18) Uani 1 1 d . . . . .
O9 O 0.43133(6) 0.31904(6) 0.73168(7) 0.0454(4) Uani 1 1 d . . . . .
N3 N 0.43285(5) 0.48622(6) 0.72737(5) 0.0185(2) Uani 1 1 d . . . . .
C41 C 0.53134(6) 0.48296(8) 0.65357(6) 0.0221(3) Uani 1 1 d . . . . .
C42 C 0.57410(7) 0.48554(9) 0.61328(6) 0.0273(3) Uani 1 1 d . . . . .
H42 H 0.5920 0.4419 0.6022 0.033 Uiso 1 1 calc R U . . .
C43 C 0.58908(7) 0.55065(9) 0.59086(6) 0.0276(3) Uani 1 1 d . . . . .
H43 H 0.6155 0.5505 0.5636 0.033 Uiso 1 1 calc R U . . .
C44 C 0.56522(7) 0.61920(9) 0.60828(6) 0.0240(3) Uani 1 1 d . . . . .
C45 C 0.58734(7) 0.68723(10) 0.58982(6) 0.0297(3) Uani 1 1 d . . . . .
H45 H 0.6160 0.6872 0.5643 0.036 Uiso 1 1 calc R U . . .
C46 C 0.56736(8) 0.75303(10) 0.60884(6) 0.0313(3) Uani 1 1 d . . . . .
H46 H 0.5825 0.7974 0.5965 0.038 Uiso 1 1 calc R U . . .
C47 C 0.52358(7) 0.75306(9) 0.64728(6) 0.0287(3) Uani 1 1 d . . . . .
H47 H 0.5102 0.7977 0.6606 0.034 Uiso 1 1 calc R U . . .
C48 C 0.50037(7) 0.68769(8) 0.66529(6) 0.0238(3) Uani 1 1 d . . . . .
H48 H 0.4711 0.6889 0.6904 0.029 Uiso 1 1 calc R U . . .
C49 C 0.52003(6) 0.61843(8) 0.64639(5) 0.0202(2) Uani 1 1 d . . . . .
C50 C 0.50037(6) 0.54840(8) 0.66625(5) 0.0193(2) Uani 1 1 d . . . . .
C51 C 0.44610(6) 0.54070(7) 0.69613(5) 0.0179(2) Uani 1 1 d . . . . .
C52 C 0.35255(6) 0.56650(7) 0.71902(5) 0.0180(2) Uani 1 1 d . . . . .
C53 C 0.29493(6) 0.59837(8) 0.72529(6) 0.0216(2) Uani 1 1 d . . . . .
H53 H 0.2822 0.6421 0.7086 0.026 Uiso 1 1 calc R U . . .
C54 C 0.25756(6) 0.56026(8) 0.75839(6) 0.0220(3) Uani 1 1 d . . . . .
H54 H 0.2186 0.5795 0.7647 0.026 Uiso 1 1 calc R U . . .
C55 C 0.27689(6) 0.49363(8) 0.78257(5) 0.0215(2) Uani 1 1 d . . . . .
H55 H 0.2503 0.4696 0.8041 0.026 Uiso 1 1 calc R U . . .
C56 C 0.33479(6) 0.46252(8) 0.77516(6) 0.0210(2) Uani 1 1 d . . . . .
H56 H 0.3475 0.4182 0.7911 0.025 Uiso 1 1 calc R U . . .
C57 C 0.37279(6) 0.50097(7) 0.74273(5) 0.0179(2) Uani 1 1 d . . . . .
C58 C 0.38063(11) 0.27053(13) 0.71301(11) 0.0241(6) Uani 0.642(5) 1 d . . P B 1
H58 H 0.3505 0.2957 0.6883 0.029 Uiso 0.642(5) 1 calc R U P B 1
C59 C 0.35130(15) 0.24662(15) 0.76213(13) 0.0367(8) Uani 0.642(5) 1 d . . P B 1
H59A H 0.3824 0.2237 0.7858 0.055 Uiso 0.642(5) 1 calc R U P B 1
H59B H 0.3184 0.2119 0.7531 0.055 Uiso 0.642(5) 1 calc R U P B 1
H59C H 0.3344 0.2890 0.7788 0.055 Uiso 0.642(5) 1 calc R U P B 1
C58B C 0.3992(2) 0.2488(2) 0.73934(17) 0.0213(10) Uani 0.358(5) 1 d . . P B 2
H58B H 0.4107 0.2233 0.7726 0.026 Uiso 0.358(5) 1 calc R U P B 2
C59B C 0.3304(2) 0.2683(3) 0.7294(2) 0.0316(12) Uani 0.358(5) 1 d . . P B 2
H59D H 0.3172 0.2962 0.7586 0.047 Uiso 0.358(5) 1 calc R U P B 2
H59E H 0.3062 0.2238 0.7254 0.047 Uiso 0.358(5) 1 calc R U P B 2
H59F H 0.3245 0.2973 0.6979 0.047 Uiso 0.358(5) 1 calc R U P B 2
C60 C 0.41072(11) 0.20358(10) 0.68754(9) 0.0519(6) Uani 1 1 d . . . . .
H60A H 0.4339 0.2201 0.6590 0.078 Uiso 0.642(5) 1 calc R U P B 1
H60B H 0.3786 0.1699 0.6745 0.078 Uiso 0.642(5) 1 calc R U P B 1
H60C H 0.4384 0.1790 0.7133 0.078 Uiso 0.642(5) 1 calc R U P B 1
H60D H 0.3937 0.2305 0.6573 0.078 Uiso 0.358(5) 1 calc R U P B 2
H60E H 0.3906 0.1563 0.6888 0.078 Uiso 0.358(5) 1 calc R U P B 2
H60F H 0.4548 0.1967 0.6852 0.078 Uiso 0.358(5) 1 calc R U P B 2

loop_
_atom_site_aniso_label
_atom_site_aniso_U_11
_atom_site_aniso_U_22
_atom_site_aniso_U_33
_atom_site_aniso_U_23
_atom_site_aniso_U_13
_atom_site_aniso_U_12
Zr1 0.01646(6) 0.01185(6) 0.02363(7) -0.00223(4) 0.00413(4) -0.00073(4)
O1 0.0223(5) 0.0205(4) 0.0231(5) -0.0064(4) 0.0046(4) 0.0003(4)
O2 0.0191(4) 0.0194(4) 0.0188(4) 0.0009(3) 0.0024(3) 0.0002(3)
O3 0.0202(4) 0.0151(4) 0.0216(4) 0.0015(3) 0.0050(3) -0.0002(3)
O4 0.0176(4) 0.0158(4) 0.0191(4) -0.0027(3) 0.0055(3) -0.0027(3)
O5 0.0253(5) 0.0188(5) 0.0428(6) -0.0051(4) 0.0055(4) -0.0076(4)
O6 0.0223(5) 0.0157(4) 0.0306(5) -0.0017(4) 0.0052(4) 0.0038(3)
N1 0.0166(5) 0.0169(5) 0.0176(5) -0.0026(4) 0.0033(4) -0.0003(4)
N2 0.0158(5) 0.0143(4) 0.0179(5) -0.0004(4) 0.0037(4) 0.0001(4)
C1 0.0193(6) 0.0253(6) 0.0175(6) -0.0068(5) 0.0028(4) -0.0028(5)
C2 0.0209(6) 0.0375(8) 0.0215(6) -0.0095(6) 0.0056(5) -0.0016(6)
C3 0.0224(7) 0.0497(9) 0.0190(6) -0.0052(6) 0.0066(5) -0.0061(6)
C4 0.0233(6) 0.0417(8) 0.0178(6) 0.0009(6) 0.0018(5) -0.0097(6)
C5 0.0309(8) 0.0554(11) 0.0234(7) 0.0089(7) 0.0050(6) -0.0137(7)
C6 0.0403(9) 0.0454(10) 0.0321(8) 0.0166(7) 0.0022(7) -0.0136(8)
C7 0.0409(9) 0.0325(8) 0.0354(8) 0.0110(7) 0.0018(7) -0.0077(7)
C8 0.0325(7) 0.0275(7) 0.0258(7) 0.0045(6) 0.0046(6) -0.0061(6)
C9 0.0231(6) 0.0285(7) 0.0157(5) 0.0006(5) 0.0007(5) -0.0073(5)
C10 0.0192(6) 0.0229(6) 0.0149(5) -0.0028(4) 0.0025(4) -0.0036(5)
C11 0.0181(5) 0.0167(5) 0.0165(5) -0.0043(4) 0.0011(4) -0.0014(4)
C12 0.0187(5) 0.0175(5) 0.0166(5) -0.0036(4) 0.0010(4) -0.0020(4)
C13 0.0194(6) 0.0211(6) 0.0239(6) -0.0031(5) -0.0007(5) 0.0018(5)
C14 0.0164(6) 0.0244(6) 0.0264(6) -0.0076(5) 0.0019(5) 0.0008(5)
C15 0.0182(6) 0.0246(6) 0.0237(6) -0.0045(5) 0.0058(5) -0.0035(5)
C16 0.0192(6) 0.0198(6) 0.0230(6) -0.0001(5) 0.0041(5) -0.0015(5)
C17 0.0161(5) 0.0166(5) 0.0180(5) -0.0038(4) 0.0020(4) -0.0007(4)
C18 0.0163(5) 0.0182(5) 0.0165(5) 0.0009(4) 0.0021(4) 0.0003(4)
C19 0.0200(6) 0.0235(6) 0.0219(6) 0.0018(5) 0.0066(5) -0.0021(5)
C20 0.0190(6) 0.0282(7) 0.0201(6) -0.0005(5) 0.0064(5) -0.0003(5)
C21 0.0177(6) 0.0237(6) 0.0173(5) -0.0043(5) 0.0022(4) 0.0010(5)
C22 0.0237(6) 0.0289(7) 0.0235(6) -0.0092(5) 0.0066(5) 0.0017(5)
C23 0.0323(7) 0.0235(7) 0.0309(7) -0.0120(6) 0.0079(6) 0.0026(6)
C24 0.0339(7) 0.0180(6) 0.0295(7) -0.0050(5) 0.0089(6) -0.0001(5)
C25 0.0266(6) 0.0183(6) 0.0210(6) -0.0027(5) 0.0073(5) 0.0003(5)
C26 0.0176(5) 0.0177(5) 0.0147(5) -0.0021(4) 0.0015(4) 0.0012(4)
C27 0.0163(5) 0.0160(5) 0.0134(5) -0.0003(4) 0.0026(4) 0.0009(4)
C28 0.0159(5) 0.0135(5) 0.0145(5) 0.0013(4) 0.0010(4) -0.0008(4)
C29 0.0163(5) 0.0158(5) 0.0158(5) 0.0001(4) 0.0029(4) 0.0004(4)
C30 0.0189(6) 0.0192(6) 0.0218(6) -0.0006(5) 0.0038(5) -0.0037(5)
C31 0.0161(5) 0.0240(6) 0.0196(6) 0.0021(5) 0.0039(4) -0.0014(5)
C32 0.0179(6) 0.0224(6) 0.0185(6) -0.0001(5) 0.0041(4) 0.0028(5)
C33 0.0190(6) 0.0176(5) 0.0219(6) -0.0018(5) 0.0043(5) 0.0010(4)
C34 0.0153(5) 0.0152(5) 0.0160(5) 0.0015(4) 0.0025(4) 0.0001(4)
C35 0.0207(6) 0.0173(6) 0.0367(8) -0.0038(5) 0.0042(5) 0.0031(5)
C36 0.0531(11) 0.0235(7) 0.0384(9) -0.0048(6) 0.0195(8) 0.0065(7)
C37 0.0458(10) 0.0246(7) 0.0371(8) 0.0039(6) 0.0051(7) 0.0121(7)
C38 0.0365(9) 0.0177(7) 0.0283(8) 0.0001(6) 0.0062(7) -0.0122(6)
C39 0.0316(15) 0.0391(18) 0.090(3) -0.0252(16) 0.0260(17) -0.0189(13)
C38B 0.0365(9) 0.0177(7) 0.0283(8) 0.0001(6) 0.0062(7) -0.0122(6)
C39B 0.028(8) 0.020(9) 0.029(8) -0.002(6) -0.006(6) -0.006(7)
C40 0.0428(10) 0.0271(8) 0.0485(10) -0.0094(7) 0.0073(8) -0.0016(7)
Zr2 0.01523(8) 0.01028(8) 0.04863(13) 0.000 0.00800(8) 0.000
O7 0.0199(4) 0.0193(5) 0.0387(6) -0.0119(4) 0.0064(4) -0.0008(4)
O8 0.0159(4) 0.0204(4) 0.0232(4) -0.0008(4) 0.0034(3) 0.0033(3)
O9 0.0248(6) 0.0197(5) 0.0941(11) -0.0193(6) 0.0202(6) -0.0097(4)
N3 0.0141(5) 0.0166(5) 0.0250(5) -0.0048(4) 0.0027(4) 0.0004(4)
C41 0.0154(5) 0.0250(6) 0.0259(6) -0.0106(5) 0.0014(5) -0.0010(5)
C42 0.0192(6) 0.0342(8) 0.0289(7) -0.0136(6) 0.0050(5) 0.0018(5)
C43 0.0190(6) 0.0421(8) 0.0222(6) -0.0086(6) 0.0050(5) 0.0002(6)
C44 0.0183(6) 0.0351(8) 0.0187(6) -0.0014(5) 0.0020(5) 0.0004(5)
C45 0.0237(7) 0.0414(9) 0.0246(7) 0.0056(6) 0.0063(5) -0.0001(6)
C46 0.0291(7) 0.0342(8) 0.0312(8) 0.0107(6) 0.0057(6) -0.0008(6)
C47 0.0291(7) 0.0260(7) 0.0317(7) 0.0046(6) 0.0062(6) 0.0016(6)
C48 0.0226(6) 0.0251(7) 0.0243(6) 0.0009(5) 0.0055(5) 0.0012(5)
C49 0.0164(6) 0.0260(6) 0.0183(6) -0.0010(5) 0.0016(4) 0.0007(5)
C50 0.0155(5) 0.0223(6) 0.0204(6) -0.0053(5) 0.0026(4) -0.0001(4)
C51 0.0151(5) 0.0179(5) 0.0207(6) -0.0063(4) 0.0008(4) 0.0014(4)
C52 0.0159(5) 0.0188(6) 0.0196(6) -0.0036(4) 0.0021(4) 0.0001(4)
C53 0.0176(6) 0.0213(6) 0.0260(6) -0.0036(5) 0.0015(5) 0.0039(5)
C54 0.0154(5) 0.0251(6) 0.0258(6) -0.0069(5) 0.0029(5) 0.0021(5)
C55 0.0168(6) 0.0247(6) 0.0232(6) -0.0052(5) 0.0033(5) -0.0028(5)
C56 0.0172(6) 0.0190(6) 0.0268(6) -0.0028(5) 0.0023(5) -0.0018(5)
C57 0.0142(5) 0.0168(5) 0.0226(6) -0.0059(4) 0.0013(4) 0.0007(4)
C58 0.0225(10) 0.0178(10) 0.0315(13) 0.0000(9) -0.0006(9) -0.0061(8)
C59 0.0448(16) 0.0237(12) 0.0443(17) -0.0041(11) 0.0212(14) -0.0089(11)
C58B 0.029(2) 0.0133(16) 0.022(2) 0.0004(14) 0.0022(16) -0.0058(14)
C59B 0.025(2) 0.029(2) 0.043(3) -0.011(2) 0.0101(19) -0.0088(16)
C60 0.0707(14) 0.0263(8) 0.0642(13) -0.0178(8) 0.0414(11) -0.0156(9)

loop_
_atom_type_symbol
_atom_type_description
_atom_type_scat_dispersion_real
_atom_type_scat_dispersion_imag
_atom_type_scat_source
C C 0.0033 0.0016 'International Tables Vol C Tables 4.2.6.8 and 6.1.1.4'
H H 0.0000 0.0000 'International Tables Vol C Tables 4.2.6.8 and 6.1.1.4'
N N 0.0061 0.0033 'International Tables Vol C Tables 4.2.6.8 and 6.1.1.4'
O O 0.0106 0.0060 'International Tables Vol C Tables 4.2.6.8 and 6.1.1.4'
Zr Zr -2.9673 0.5597 'International Tables Vol C Tables 4.2.6.8 and 6.1.1.4'

loop_
_exptl_crystal_face_index_h
_exptl_crystal_face_index_k
_exptl_crystal_face_index_l
_exptl_crystal_face_perp_dist
-1 3 5 0.0987
1 -3 -5 0.0987
5 -1 4 0.1902
-3 0 -5 0.1407
-3 -5 4 0.1672
3 5 -4 0.1672
-5 -2 0 0.1841
5 2 0 0.1841
-3 5 0 0.1256
0 5 2 0.1230
4 -5 1 0.1948
0 0 1 0.1378
-4 1 5 0.1436
5 -1 -1 0.1784

loop_
_geom_angle_atom_site_label_1
_geom_angle_atom_site_label_2
_geom_angle_atom_site_label_3
_geom_angle
_geom_angle_site_symmetry_1
_geom_angle_site_symmetry_3
O1 Zr1 N1 73.77(4) . .
O1 Zr1 N2 80.65(4) . .
O3 Zr1 O1 145.89(4) . .
O3 Zr1 N1 80.23(4) . .
O3 Zr1 N2 73.89(4) . .
O5 Zr1 O1 102.85(5) . .
O5 Zr1 O3 98.85(4) . .
O5 Zr1 O6 100.71(5) . .
O5 Zr1 N1 90.12(4) . .
O5 Zr1 N2 169.65(4) . .
O6 Zr1 O1 96.82(4) . .
O6 Zr1 O3 104.67(4) . .
O6 Zr1 N1 167.12(4) . .
O6 Zr1 N2 88.42(4) . .
N2 Zr1 N1 81.46(4) . .
C1 O1 Zr1 136.14(8) . .
C11 O2 C12 105.28(10) . .
C18 O3 Zr1 137.68(8) . .
C28 O4 C29 105.41(9) . .
C38 O5 Zr1 164.38(11) . .
C38B O5 Zr1 147.5(6) . .
C35 O6 Zr1 161.95(10) . .
C11 N1 Zr1 125.79(8) . .
C11 N1 C17 105.79(11) . .
C17 N1 Zr1 128.41(8) . .
C28 N2 Zr1 126.69(8) . .
C28 N2 C34 105.82(10) . .
C34 N2 Zr1 127.47(8) . .
O1 C1 C2 117.58(13) . .
O1 C1 C10 123.70(12) . .
C10 C1 C2 118.66(13) . .
C1 C2 H2 119.4 . .
C3 C2 C1 121.19(14) . .
C3 C2 H2 119.4 . .
C2 C3 H3 119.3 . .
C2 C3 C4 121.47(13) . .
C4 C3 H3 119.3 . .
C3 C4 C5 120.79(14) . .
C3 C4 C9 119.55(14) . .
C5 C4 C9 119.66(16) . .
C4 C5 H5 119.3 . .
C6 C5 C4 121.35(15) . .
C6 C5 H5 119.3 . .
C5 C6 H6 120.4 . .
C5 C6 C7 119.23(15) . .
C7 C6 H6 120.4 . .
C6 C7 H7 119.5 . .
C8 C7 C6 121.06(18) . .
C8 C7 H7 119.5 . .
C7 C8 H8 119.4 . .
C7 C8 C9 121.17(15) . .
C9 C8 H8 119.4 . .
C4 C9 C10 118.34(14) . .
C8 C9 C4 117.47(13) . .
C8 C9 C10 124.16(13) . .
C1 C10 C9 120.37(12) . .
C1 C10 C11 116.82(12) . .
C11 C10 C9 122.42(12) . .
O2 C11 C10 118.63(11) . .
N1 C11 O2 113.19(11) . .
N1 C11 C10 127.95(12) . .
O2 C12 C13 127.64(12) . .
O2 C12 C17 107.84(11) . .
C13 C12 C17 124.52(12) . .
C12 C13 H13 122.6 . .
C12 C13 C14 114.80(13) . .
C14 C13 H13 122.6 . .
C13 C14 H14 119.0 . .
C13 C14 C15 121.91(12) . .
C15 C14 H14 119.0 . .
C14 C15 H15 119.0 . .
C16 C15 C14 121.94(13) . .
C16 C15 H15 119.0 . .
C15 C16 H16 121.7 . .
C15 C16 C17 116.53(13) . .
C17 C16 H16 121.7 . .
C12 C17 N1 107.89(11) . .
C12 C17 C16 120.29(12) . .
C16 C17 N1 131.82(12) . .
O3 C18 C19 116.72(11) . .
O3 C18 C27 123.92(11) . .
C27 C18 C19 119.31(12) . .
C18 C19 H19 119.4 . .
C20 C19 C18 121.19(12) . .
C20 C19 H19 119.4 . .
C19 C20 H20 119.3 . .
C19 C20 C21 121.30(12) . .
C21 C20 H20 119.3 . .
C20 C21 C26 119.42(12) . .
C22 C21 C20 120.09(12) . .
C22 C21 C26 120.48(13) . .
C21 C22 H22 119.4 . .
C23 C22 C21 121.11(13) . .
C23 C22 H22 119.4 . .
C22 C23 H23 120.4 . .
C22 C23 C24 119.13(13) . .
C24 C23 H23 120.4 . .
C23 C24 H24 119.5 . .
C25 C24 C23 121.02(14) . .
C25 C24 H24 119.5 . .
C24 C25 H25 119.2 . .
C24 C25 C26 121.56(12) . .
C26 C25 H25 119.2 . .
C21 C26 C27 118.69(11) . .
C25 C26 C21 116.70(11) . .
C25 C26 C27 124.58(11) . .
C18 C27 C26 119.76(11) . .
C18 C27 C28 116.92(11) . .
C28 C27 C26 123.05(11) . .
O4 C28 C27 119.07(10) . .
N2 C28 O4 112.94(10) . .
N2 C28 C27 127.85(11) . .
C30 C29 O4 127.69(11) . .
C30 C29 C34 124.46(12) . .
C34 C29 O4 107.85(10) . .
C29 C30 H30 122.5 . .
C29 C30 C31 114.99(12) . .
C31 C30 H30 122.5 . .
C30 C31 H31 119.1 . .
C30 C31 C32 121.82(12) . .
C32 C31 H31 119.1 . .
C31 C32 H32 119.1 . .
C33 C32 C31 121.75(12) . .
C33 C32 H32 119.1 . .
C32 C33 H33 121.6 . .
C32 C33 C34 116.73(12) . .
C34 C33 H33 121.6 . .
C29 C34 N2 107.95(10) . .
C29 C34 C33 120.21(11) . .
C33 C34 N2 131.84(12) . .
O6 C35 H35 108.7 . .
O6 C35 C36 109.83(13) . .
O6 C35 C37 109.95(12) . .
C36 C35 H35 108.7 . .
C36 C35 C37 110.94(13) . .
C37 C35 H35 108.7 . .
C35 C36 H36A 109.5 . .
C35 C36 H36B 109.5 . .
C35 C36 H36C 109.5 . .
H36A C36 H36B 109.5 . .
H36A C36 H36C 109.5 . .
H36B C36 H36C 109.5 . .
C35 C37 H37A 109.5 . .
C35 C37 H37B 109.5 . .
C35 C37 H37C 109.5 . .
H37A C37 H37B 109.5 . .
H37A C37 H37C 109.5 . .
H37B C37 H37C 109.5 . .
O5 C38 H38 108.6 . .
O5 C38 C39 110.03(17) . .
O5 C38 C40 109.13(14) . .
C39 C38 H38 108.6 . .
C39 C38 C40 111.9(2) . .
C40 C38 H38 108.6 . .
C38 C39 H39A 109.5 . .
C38 C39 H39B 109.5 . .
C38 C39 H39C 109.5 . .
H39A C39 H39B 109.5 . .
H39A C39 H39C 109.5 . .
H39B C39 H39C 109.5 . .
O5 C38B H38B 98.1 . .
O5 C38B C39B 105.6(12) . .
C39B C38B H38B 98.1 . .
C40 C38B O5 117.4(12) . .
C40 C38B H38B 98.1 . .
C40 C38B C39B 130.8(13) . .
C38B C39B H39D 109.5 . .
C38B C39B H39E 109.5 . .
C38B C39B H39F 109.5 . .
H39D C39B H39E 109.5 . .
H39D C39B H39F 109.5 . .
H39E C39B H39F 109.5 . .
C38 C40 H40A 109.5 . .
C38 C40 H40B 109.5 . .
C38 C40 H40C 109.5 . .
C38B C40 H40D 109.5 . .
C38B C40 H40E 109.5 . .
C38B C40 H40F 109.5 . .
H40A C40 H40B 109.5 . .
H40A C40 H40C 109.5 . .
H40B C40 H40C 109.5 . .
H40D C40 H40E 109.5 . .
H40D C40 H40F 109.5 . .
H40E C40 H40F 109.5 . .
O7 Zr2 O7 146.42(5) . 2_656
O7 Zr2 N3 74.24(4) 2_656 2_656
O7 Zr2 N3 80.05(4) . 2_656
O7 Zr2 N3 80.05(4) 2_656 .
O7 Zr2 N3 74.24(4) . .
O9 Zr2 O7 100.21(6) 2_656 2_656
O9 Zr2 O7 100.21(6) . .
O9 Zr2 O7 100.51(5) . 2_656
O9 Zr2 O7 100.51(5) 2_656 .
O9 Zr2 O9 102.99(8) 2_656 .
O9 Zr2 N3 88.89(5) 2_656 2_656
O9 Zr2 N3 88.89(5) . .
O9 Zr2 N3 167.80(5) 2_656 .
O9 Zr2 N3 167.80(5) . 2_656
N3 Zr2 N3 79.40(5) 2_656 .
C41 O7 Zr2 134.50(9) . .
C51 O8 C52 105.02(10) . .
C58 O9 Zr2 174.83(16) . .
C58B O9 Zr2 149.9(2) . .
C51 N3 Zr2 124.77(8) . .
C51 N3 C57 105.83(11) . .
C57 N3 Zr2 129.39(9) . .
O7 C41 C42 117.96(13) . .
O7 C41 C50 123.47(12) . .
C50 C41 C42 118.53(14) . .
C41 C42 H42 119.5 . .
C43 C42 C41 121.08(14) . .
C43 C42 H42 119.5 . .
C42 C43 H43 119.3 . .
C42 C43 C44 121.41(13) . .
C44 C43 H43 119.3 . .
C45 C44 C43 121.10(13) . .
C45 C44 C49 119.96(14) . .
C49 C44 C43 118.91(14) . .
C44 C45 H45 119.4 . .
C46 C45 C44 121.22(14) . .
C46 C45 H45 119.4 . .
C45 C46 H46 120.3 . .
C45 C46 C47 119.42(15) . .
C47 C46 H46 120.3 . .
C46 C47 H47 119.7 . .
C48 C47 C46 120.64(15) . .
C48 C47 H47 119.7 . .
C47 C48 H48 119.3 . .
C47 C48 C49 121.44(13) . .
C49 C48 H48 119.3 . .
C44 C49 C50 118.79(12) . .
C48 C49 C44 117.31(13) . .
C48 C49 C50 123.75(12) . .
C41 C50 C49 120.25(12) . .
C41 C50 C51 116.94(12) . .
C49 C50 C51 122.64(12) . .
O8 C51 C50 118.68(12) . .
N3 C51 O8 113.32(11) . .
N3 C51 C50 127.78(12) . .
O8 C52 C53 127.98(12) . .
O8 C52 C57 108.03(11) . .
C53 C52 C57 124.00(12) . .
C52 C53 H53 122.4 . .
C52 C53 C54 115.13(13) . .
C54 C53 H53 122.4 . .
C53 C54 H54 119.1 . .
C53 C54 C55 121.89(12) . .
C55 C54 H54 119.1 . .
C54 C55 H55 119.1 . .
C56 C55 C54 121.73(13) . .
C56 C55 H55 119.1 . .
C55 C56 H56 121.7 . .
C55 C56 C57 116.65(13) . .
C57 C56 H56 121.7 . .
C52 C57 N3 107.79(11) . .
C52 C57 C56 120.59(12) . .
C56 C57 N3 131.62(12) . .
O9 C58 H58 111.8 . .
O9 C58 C59 104.5(2) . .
O9 C58 C60 106.66(18) . .
C59 C58 H58 111.8 . .
C59 C58 C60 109.9(2) . .
C60 C58 H58 111.8 . .
C58 C59 H59A 109.5 . .
C58 C59 H59B 109.5 . .
C58 C59 H59C 109.5 . .
H59A C59 H59B 109.5 . .
H59A C59 H59C 109.5 . .
H59B C59 H59C 109.5 . .
O9 C58B H58B 115.6 . .
O9 C58B C59B 103.7(3) . .
O9 C58B C60 103.3(3) . .
C59B C58B H58B 115.6 . .
C59B C58B C60 101.0(3) . .
C60 C58B H58B 115.6 . .
C58B C59B H59D 109.5 . .
C58B C59B H59E 109.5 . .
C58B C59B H59F 109.5 . .
H59D C59B H59E 109.5 . .
H59D C59B H59F 109.5 . .
H59E C59B H59F 109.5 . .
C58 C60 H60A 109.5 . .
C58 C60 H60B 109.5 . .
C58 C60 H60C 109.5 . .
C58B C60 H60D 109.5 . .
C58B C60 H60E 109.5 . .
C58B C60 H60F 109.5 . .
H60A C60 H60B 109.5 . .
H60A C60 H60C 109.5 . .
H60B C60 H60C 109.5 . .
H60D C60 H60E 109.5 . .
H60D C60 H60F 109.5 . .
H60E C60 H60F 109.5 . .

loop_
_geom_bond_atom_site_label_1
_geom_bond_atom_site_label_2
_geom_bond_distance
_geom_bond_site_symmetry_2
Zr1 O1 2.0701(10) .
Zr1 O3 2.0599(9) .
Zr1 O5 1.9328(10) .
Zr1 O6 1.9369(10) .
Zr1 N1 2.3693(11) .
Zr1 N2 2.3649(11) .
O1 C1 1.3169(17) .
O2 C11 1.3692(15) .
O2 C12 1.3806(15) .
O3 C18 1.3179(15) .
O4 C28 1.3681(14) .
O4 C29 1.3820(14) .
O5 C38 1.4183(18) .
O5 C38B 1.507(14) .
O6 C35 1.4104(16) .
N1 C11 1.3139(17) .
N1 C17 1.4012(16) .
N2 C28 1.3163(15) .
N2 C34 1.4021(15) .
C1 C2 1.4294(18) .
C1 C10 1.4070(19) .
C2 H2 0.9300 .
C2 C3 1.357(2) .
C3 H3 0.9300 .
C3 C4 1.416(2) .
C4 C5 1.419(2) .
C4 C9 1.4231(19) .
C5 H5 0.9300 .
C5 C6 1.364(3) .
C6 H6 0.9300 .
C6 C7 1.404(3) .
C7 H7 0.9300 .
C7 C8 1.376(2) .
C8 H8 0.9300 .
C8 C9 1.417(2) .
C9 C10 1.4461(19) .
C10 C11 1.4457(17) .
C12 C13 1.3813(18) .
C12 C17 1.3867(18) .
C13 H13 0.9300 .
C13 C14 1.393(2) .
C14 H14 0.9300 .
C14 C15 1.400(2) .
C15 H15 0.9300 .
C15 C16 1.3913(18) .
C16 H16 0.9300 .
C16 C17 1.3918(18) .
C18 C19 1.4267(17) .
C18 C27 1.4098(17) .
C19 H19 0.9300 .
C19 C20 1.3572(19) .
C20 H20 0.9300 .
C20 C21 1.4230(19) .
C21 C22 1.4131(19) .
C21 C26 1.4260(17) .
C22 H22 0.9300 .
C22 C23 1.367(2) .
C23 H23 0.9300 .
C23 C24 1.404(2) .
C24 H24 0.9300 .
C24 C25 1.3778(18) .
C25 H25 0.9300 .
C25 C26 1.4178(18) .
C26 C27 1.4500(17) .
C27 C28 1.4473(16) .
C29 C30 1.3811(17) .
C29 C34 1.3817(17) .
C30 H30 0.9300 .
C30 C31 1.3923(18) .
C31 H31 0.9300 .
C31 C32 1.4004(19) .
C32 H32 0.9300 .
C32 C33 1.3890(18) .
C33 H33 0.9300 .
C33 C34 1.3944(17) .
C35 H35 0.9800 .
C35 C36 1.514(2) .
C35 C37 1.516(2) .
C36 H36A 0.9600 .
C36 H36B 0.9600 .
C36 H36C 0.9600 .
C37 H37A 0.9600 .
C37 H37B 0.9600 .
C37 H37C 0.9600 .
C38 H38 0.9800 .
C38 C39 1.487(4) .
C38 C40 1.503(2) .
C39 H39A 0.9600 .
C39 H39B 0.9600 .
C39 H39C 0.9600 .
C38B H38B 0.9800 .
C38B C39B 1.55(3) .
C38B C40 1.275(15) .
C39B H39D 0.9600 .
C39B H39E 0.9600 .
C39B H39F 0.9600 .
C40 H40A 0.9600 .
C40 H40B 0.9600 .
C40 H40C 0.9600 .
C40 H40D 0.9600 .
C40 H40E 0.9600 .
C40 H40F 0.9600 .
Zr2 O7 2.0728(12) .
Zr2 O7 2.0728(12) 2_656
Zr2 O9 1.9323(11) 2_656
Zr2 O9 1.9323(11) .
Zr2 N3 2.3660(11) .
Zr2 N3 2.3660(11) 2_656
O7 C41 1.3161(18) .
O8 C51 1.3702(15) .
O8 C52 1.3805(15) .
O9 C58 1.450(2) .
O9 C58B 1.466(4) .
N3 C51 1.3116(17) .
N3 C57 1.4006(16) .
C41 C42 1.4289(19) .
C41 C50 1.4068(18) .
C42 H42 0.9300 .
C42 C43 1.358(2) .
C43 H43 0.9300 .
C43 C44 1.425(2) .
C44 C45 1.412(2) .
C44 C49 1.4238(18) .
C45 H45 0.9300 .
C45 C46 1.366(2) .
C46 H46 0.9300 .
C46 C47 1.408(2) .
C47 H47 0.9300 .
C47 C48 1.375(2) .
C48 H48 0.9300 .
C48 C49 1.4176(19) .
C49 C50 1.4388(19) .
C50 C51 1.4458(17) .
C52 C53 1.3843(17) .
C52 C57 1.3854(18) .
C53 H53 0.9300 .
C53 C54 1.390(2) .
C54 H54 0.9300 .
C54 C55 1.402(2) .
C55 H55 0.9300 .
C55 C56 1.3897(18) .
C56 H56 0.9300 .
C56 C57 1.3907(18) .
C58 H58 0.9800 .
C58 C59 1.507(4) .
C58 C60 1.539(3) .
C59 H59A 0.9600 .
C59 H59B 0.9600 .
C59 H59C 0.9600 .
C58B H58B 0.9800 .
C58B C59B 1.520(7) .
C58B C60 1.589(4) .
C59B H59D 0.9600 .
C59B H59E 0.9600 .
C59B H59F 0.9600 .
C60 H60A 0.9600 .
C60 H60B 0.9600 .
C60 H60C 0.9600 .
C60 H60D 0.9600 .
C60 H60E 0.9600 .
C60 H60F 0.9600 .

loop_
_geom_torsion_atom_site_label_1
_geom_torsion_atom_site_label_2
_geom_torsion_atom_site_label_3
_geom_torsion_atom_site_label_4
_geom_torsion
Zr1 O1 C1 C2 -149.37(10)
Zr1 O1 C1 C10 33.4(2)
Zr1 O3 C18 C19 -150.87(10)
Zr1 O3 C18 C27 31.5(2)
Zr1 O5 C38 C39 -178.5(4)
Zr1 O5 C38 C40 58.4(5)
Zr1 O5 C38B C39B 126.6(10)
Zr1 O5 C38B C40 -77.9(16)
Zr1 O6 C35 C36 -2.0(4)
Zr1 O6 C35 C37 120.3(3)
Zr1 N1 C11 O2 179.48(7)
Zr1 N1 C11 C10 -6.07(18)
Zr1 N1 C17 C12 -179.49(8)
Zr1 N1 C17 C16 0.7(2)
Zr1 N2 C28 O4 177.50(7)
Zr1 N2 C28 C27 -6.90(18)
Zr1 N2 C34 C29 -177.07(8)
Zr1 N2 C34 C33 3.4(2)
O1 C1 C2 C3 -179.88(13)
O1 C1 C10 C9 -175.71(12)
O1 C1 C10 C11 11.34(19)
O2 C12 C13 C14 179.45(12)
O2 C12 C17 N1 -0.50(14)
O2 C12 C17 C16 179.29(11)
O3 C18 C19 C20 179.61(13)
O3 C18 C27 C26 -176.36(12)
O3 C18 C27 C28 9.45(19)
O4 C29 C30 C31 -179.92(12)
O4 C29 C34 N2 -1.45(14)
O4 C29 C34 C33 178.16(11)
O5 C38 C40 C38B 62.2(11)
O5 C38B C40 C38 -62.4(11)
C1 C2 C3 C4 -2.7(2)
C1 C10 C11 O2 153.37(12)
C1 C10 C11 N1 -20.83(19)
C2 C1 C10 C9 7.11(19)
C2 C1 C10 C11 -165.85(12)
C2 C3 C4 C5 -175.88(15)
C2 C3 C4 C9 3.2(2)
C3 C4 C5 C6 177.64(16)
C3 C4 C9 C8 -176.69(14)
C3 C4 C9 C10 1.4(2)
C4 C5 C6 C7 -0.7(3)
C4 C9 C10 C1 -6.53(19)
C4 C9 C10 C11 166.02(12)
C5 C4 C9 C8 2.4(2)
C5 C4 C9 C10 -179.52(13)
C5 C6 C7 C8 1.9(3)
C6 C7 C8 C9 -0.9(3)
C7 C8 C9 C4 -1.3(2)
C7 C8 C9 C10 -179.21(15)
C8 C9 C10 C1 171.39(13)
C8 C9 C10 C11 -16.1(2)
C9 C4 C5 C6 -1.5(2)
C9 C10 C11 O2 -19.43(18)
C9 C10 C11 N1 166.38(13)
C10 C1 C2 C3 -2.5(2)
C11 O2 C12 C13 -179.39(13)
C11 O2 C12 C17 0.05(13)
C11 N1 C17 C12 0.77(14)
C11 N1 C17 C16 -178.99(14)
C12 O2 C11 N1 0.47(14)
C12 O2 C11 C10 -174.55(11)
C12 C13 C14 C15 1.1(2)
C13 C12 C17 N1 178.95(12)
C13 C12 C17 C16 -1.3(2)
C13 C14 C15 C16 -1.1(2)
C14 C15 C16 C17 -0.1(2)
C15 C16 C17 N1 -179.09(13)
C15 C16 C17 C12 1.17(19)
C17 N1 C11 O2 -0.78(14)
C17 N1 C11 C10 173.68(12)
C17 C12 C13 C14 0.1(2)
C18 C19 C20 C21 -2.5(2)
C18 C27 C28 O4 157.91(11)
C18 C27 C28 N2 -17.45(19)
C19 C18 C27 C26 6.08(18)
C19 C18 C27 C28 -168.11(12)
C19 C20 C21 C22 -174.67(14)
C19 C20 C21 C26 4.2(2)
C20 C21 C22 C23 177.88(14)
C20 C21 C26 C25 -178.47(13)
C20 C21 C26 C27 -0.66(19)
C21 C22 C23 C24 0.9(2)
C21 C26 C27 C18 -4.41(18)
C21 C26 C27 C28 169.41(12)
C22 C21 C26 C25 0.38(19)
C22 C21 C26 C27 178.19(12)
C22 C23 C24 C25 -0.2(2)
C23 C24 C25 C26 -0.3(2)
C24 C25 C26 C21 0.2(2)
C24 C25 C26 C27 -177.42(14)
C25 C26 C27 C18 173.21(13)
C25 C26 C27 C28 -13.0(2)
C26 C21 C22 C23 -1.0(2)
C26 C27 C28 O4 -16.08(18)
C26 C27 C28 N2 168.56(12)
C27 C18 C19 C20 -2.7(2)
C28 O4 C29 C30 -179.03(13)
C28 O4 C29 C34 0.73(13)
C28 N2 C34 C29 1.60(14)
C28 N2 C34 C33 -177.94(14)
C29 O4 C28 N2 0.30(14)
C29 O4 C28 C27 -175.72(11)
C29 C30 C31 C32 1.5(2)
C30 C29 C34 N2 178.32(12)
C30 C29 C34 C33 -2.1(2)
C30 C31 C32 C33 -1.6(2)
C31 C32 C33 C34 -0.1(2)
C32 C33 C34 N2 -178.64(13)
C32 C33 C34 C29 1.87(19)
C34 N2 C28 O4 -1.18(14)
C34 N2 C28 C27 174.41(12)
C34 C29 C30 C31 0.4(2)
C38 O5 C38B C39B -81.9(12)
C38 O5 C38B C40 73.6(12)
C39 C38 C40 C38B -59.8(11)
C38B O5 C38 C39 73.3(11)
C38B O5 C38 C40 -49.9(11)
C39B C38B C40 C38 85.8(18)
Zr2 O7 C41 C42 148.63(11)
Zr2 O7 C41 C50 -33.6(2)
Zr2 O9 C58B C59B 146.1(3)
Zr2 O9 C58B C60 -108.9(4)
Zr2 N3 C51 O8 179.84(8)
Zr2 N3 C51 C50 5.24(19)
Zr2 N3 C57 C52 -179.79(8)
Zr2 N3 C57 C56 0.1(2)
O7 C41 C42 C43 -176.25(14)
O7 C41 C50 C49 170.67(13)
O7 C41 C50 C51 -13.9(2)
O8 C52 C53 C54 -179.32(12)
O8 C52 C57 N3 0.16(14)
O8 C52 C57 C56 -179.78(12)
O9 C58 C60 C58B 68.9(3)
O9 C58B C60 C58 -65.3(3)
C41 C42 C43 C44 3.1(2)
C41 C50 C51 O8 -150.08(12)
C41 C50 C51 N3 24.3(2)
C42 C41 C50 C49 -11.6(2)
C42 C41 C50 C51 163.82(12)
C42 C43 C44 C45 171.45(15)
C42 C43 C44 C49 -6.2(2)
C43 C44 C45 C46 -175.97(15)
C43 C44 C49 C48 176.02(13)
C43 C44 C49 C50 0.4(2)
C44 C45 C46 C47 -0.4(2)
C44 C49 C50 C41 8.46(19)
C44 C49 C50 C51 -166.68(13)
C45 C44 C49 C48 -1.7(2)
C45 C44 C49 C50 -177.26(13)
C45 C46 C47 C48 -0.7(2)
C46 C47 C48 C49 0.7(2)
C47 C48 C49 C44 0.5(2)
C47 C48 C49 C50 175.87(14)
C48 C49 C50 C41 -166.82(13)
C48 C49 C50 C51 18.0(2)
C49 C44 C45 C46 1.7(2)
C49 C50 C51 O8 25.22(19)
C49 C50 C51 N3 -160.44(13)
C50 C41 C42 C43 5.9(2)
C51 O8 C52 C53 -179.81(13)
C51 O8 C52 C57 0.02(13)
C51 N3 C57 C52 -0.28(14)
C51 N3 C57 C56 179.65(14)
C52 O8 C51 N3 -0.20(14)
C52 O8 C51 C50 174.93(11)
C52 C53 C54 C55 -1.2(2)
C53 C52 C57 N3 180.00(12)
C53 C52 C57 C56 0.1(2)
C53 C54 C55 C56 0.7(2)
C54 C55 C56 C57 0.3(2)
C55 C56 C57 N3 179.43(13)
C55 C56 C57 C52 -0.65(19)
C57 N3 C51 O8 0.30(14)
C57 N3 C51 C50 -174.29(12)
C57 C52 C53 C54 0.9(2)
C58 O9 C58B C59B -40.4(3)
C58 O9 C58B C60 64.6(3)
C59 C58 C60 C58B -43.8(3)
C58B O9 C58 C59 45.1(3)
C58B O9 C58 C60 -71.3(3)
C59B C58B C60 C58 41.8(3)

loop_
_exptl_oxdiff_crystal_face_indexfrac_h
_exptl_oxdiff_crystal_face_indexfrac_k
_exptl_oxdiff_crystal_face_indexfrac_l
_exptl_oxdiff_crystal_face_x
_exptl_oxdiff_crystal_face_y
_exptl_oxdiff_crystal_face_z
-0.9933 2.9993 4.9984 -0.1816 -0.0133 0.0225
0.9933 -2.9993 -4.9984 0.1816 0.0133 -0.0225
5.0007 -0.9996 3.9891 -0.0109 -0.0154 0.2091
-3.0031 -0.0006 -4.9913 0.0704 0.0338 -0.1588
-2.9985 -4.9931 3.9974 0.0487 -0.2378 0.0048
2.9985 4.9931 -3.9974 -0.0487 0.2378 -0.0048
-4.9992 -1.9964 0.0055 0.0231 -0.1259 -0.1311
4.9992 1.9964 -0.0055 -0.0231 0.1259 0.1311
-2.9954 4.9966 0.0068 -0.1609 0.0879 -0.1210
0.0050 4.9962 2.0010 -0.1771 0.1007 -0.0053
3.9959 -4.9966 0.9909 0.1494 -0.0888 0.1643
0.0009 0.0003 0.9991 -0.0181 -0.0155 0.0144
-3.9933 1.0022 5.0012 -0.1451 -0.1099 -0.0507
4.9963 -1.0012 -1.0063 0.0795 0.0623 0.1372
